data_2222055
loop_
_publ_author_name
'Reeb, Sarah A.'
'Shields, Marlesa C.'
'Wheeler, Kraig A.'

_publ_section_title
;
 (+-)-3-Carboxy-2-(imidazol-3-ium-1-yl)propanoate
;
_journal_coeditor_code HK2685
_journal_issue 6
_journal_name_full 'Acta Crystallographica Section E'
_journal_page_first o1424
_journal_paper_doi 10.1107/S1600536809018510
_journal_volume 65
_journal_year 2009
_chemical_formula_iupac 'C7 H8 N2 O4'
_chemical_formula_moiety 'C7 H8 N2 O4'
_chemical_formula_sum 'C7 H8 N2 O4'
_chemical_formula_weight 184.15
_chemical_name_systematic
;
(+-)-3-Carboxy-2-(imidazol-3-ium-1-yl)propanoate
;
_space_group_IT_number 14
_symmetry_cell_setting monoclinic
_symmetry_space_group_name_Hall '-P 2ybc'
_symmetry_space_group_name_H-M 'P 1 21/c 1'
_atom_sites_solution_hydrogens geom
_atom_sites_solution_primary direct
_atom_sites_solution_secondary difmap
_cell_angle_alpha 90.00
_cell_angle_beta 96.7520(10)
_cell_angle_gamma 90.00
_cell_formula_units_Z 4
_cell_length_a 7.6328(7)
_cell_length_b 7.4701(7)
_cell_length_c 13.7616(12)
_cell_measurement_reflns_used 1902
_cell_measurement_temperature 296(2)
_cell_measurement_theta_max 54.6
_cell_measurement_theta_min 6.0
_cell_volume 779.21(12)
_computing_cell_refinement 'SAINT (Bruker, 2008)'
_computing_data_collection 'APEX2 (Bruker, 2008)'
_computing_data_reduction 'SAINT (Bruker, 2008) and XPREP (Bruker, 2008)'
_computing_molecular_graphics 'XSEED (Barbour, 2001)'
_computing_publication_material 'XSEED (Barbour, 2001)'
_computing_structure_refinement 'SHELXL97 (Sheldrick, 2008)'
_computing_structure_solution 'SHELXS97 (Sheldrick, 2008)'
_diffrn_ambient_temperature 296(2)
_diffrn_measured_fraction_theta_full 0.999
_diffrn_measured_fraction_theta_max 0.999
_diffrn_measurement_device_type 'Bruker P4 CCD'
_diffrn_measurement_method '\f and \w'
_diffrn_radiation_monochromator graphite
_diffrn_radiation_source 'fine-focus sealed tube'
_diffrn_radiation_type MoK\a
_diffrn_radiation_wavelength 0.71073
_diffrn_reflns_av_R_equivalents 0.0208
_diffrn_reflns_av_sigmaI/netI 0.0231
_diffrn_reflns_limit_h_max 9
_diffrn_reflns_limit_h_min -9
_diffrn_reflns_limit_k_max 8
_diffrn_reflns_limit_k_min -9
_diffrn_reflns_limit_l_max 16
_diffrn_reflns_limit_l_min -16
_diffrn_reflns_number 4668
_diffrn_reflns_theta_full 26.02
_diffrn_reflns_theta_max 26.02
_diffrn_reflns_theta_min 2.69
_diffrn_standards_number 0
_exptl_absorpt_coefficient_mu 0.13
_exptl_absorpt_correction_T_max 0.977
_exptl_absorpt_correction_T_min 0.952
_exptl_absorpt_correction_type multi-scan
_exptl_absorpt_process_details '(SADABS; Bruker, 2008)'
_exptl_crystal_colour colourless
_exptl_crystal_density_diffrn 1.570
_exptl_crystal_density_method 'not measured'
_exptl_crystal_description 'transparent prism'
_exptl_crystal_F_000 384
_exptl_crystal_size_max 0.38
_exptl_crystal_size_mid 0.28
_exptl_crystal_size_min 0.18
_refine_diff_density_max 0.24
_refine_diff_density_min -0.26
_refine_ls_extinction_method none
_refine_ls_goodness_of_fit_ref 1.06
_refine_ls_hydrogen_treatment mixed
_refine_ls_matrix_type full
_refine_ls_number_parameters 126
_refine_ls_number_reflns 1540
_refine_ls_number_restraints 0
_refine_ls_restrained_S_all 1.06
_refine_ls_R_factor_all 0.0523
_refine_ls_R_factor_gt 0.0417
_refine_ls_shift/su_max 0.000
_refine_ls_shift/su_mean 0.000
_refine_ls_structure_factor_coef Fsqd
_refine_ls_weighting_details 'calc w = 1/[\s^2^(Fo^2^)+(0.0548P)^2^+0.3288P] where P=(Fo^2^+2Fc^2^)/3'
_refine_ls_weighting_scheme calc
_refine_ls_wR_factor_gt 0.1074
_refine_ls_wR_factor_ref 0.1146
_reflns_number_gt 1254
_reflns_number_total 1540
_reflns_threshold_expression I>2\s(I)
_cod_data_source_file hk2685.cif
_cod_data_source_block I
_cod_original_sg_symbol_H-M 'P 21/c'
_cod_database_code 2222055
_cod_database_fobs_code 2222055

loop_
_symmetry_equiv_pos_as_xyz
'x, y, z'
'-x, y+1/2, -z+1/2'
'-x, -y, -z'
'x, -y-1/2, z-1/2'

loop_
_atom_site_type_symbol
_atom_site_label
_atom_site_fract_x
_atom_site_fract_y
_atom_site_fract_z
_atom_site_U_iso_or_equiv
_atom_site_adp_type
_atom_site_calc_flag
_atom_site_refinement_flags
_atom_site_occupancy
_atom_site_disorder_assembly
_atom_site_disorder_group
O O1 1.00100(17) 1.13604(17) 0.63749(11) 0.0446(4) Uani d . 1 . .
O O2 1.09600(17) 0.86066(19) 0.61600(13) 0.0558(5) Uani d . 1 . .
O O3 0.42339(18) 0.9309(2) 0.62306(10) 0.0475(4) Uani d . 1 . .
O O4 0.4539(2) 0.8529(3) 0.77836(13) 0.0813(7) Uani d . 1 . .
N N1 0.77182(17) 0.72061(19) 0.57875(10) 0.0293(3) Uani d . 1 . .
N N2 0.8241(2) 0.4386(2) 0.57164(14) 0.0448(4) Uani d . 1 . .
C C1 0.9788(2) 0.9740(2) 0.62128(12) 0.0296(4) Uani d . 1 . .
C C2 0.7853(2) 0.9081(2) 0.61136(12) 0.0290(4) Uani d . 1 . .
H H2 0.7163 0.9819 0.5619 0.035 Uiso calc R 1 . .
C C3 0.7111(2) 0.9343(3) 0.70828(13) 0.0367(4) Uani d . 1 . .
H H3A 0.7738 0.8551 0.7563 0.044 Uiso calc R 1 . .
H H3B 0.7355 1.0561 0.7301 0.044 Uiso calc R 1 . .
C C4 0.5163(2) 0.9005(3) 0.70683(14) 0.0378(4) Uani d . 1 . .
C C5 0.7043(2) 0.6631(3) 0.48706(14) 0.0391(5) Uani d . 1 . .
H H5 0.6466 0.7330 0.4373 0.047 Uiso calc R 1 . .
C C6 0.7375(3) 0.4871(3) 0.48305(16) 0.0474(5) Uani d . 1 . .
H H6 0.7071 0.4121 0.4298 0.057 Uiso calc R 1 . .
C C7 0.8438(2) 0.5806(2) 0.62777(15) 0.0400(5) Uani d . 1 . .
H H7 0.8993 0.5830 0.6917 0.048 Uiso calc R 1 . .
H H1 0.301(5) 0.920(4) 0.630(2) 0.098(10) Uiso d . 1 . .
H H3 0.870(3) 0.333(4) 0.5910(17) 0.061(7) Uiso d . 1 . .

loop_
_atom_site_aniso_label
_atom_site_aniso_U_11
_atom_site_aniso_U_22
_atom_site_aniso_U_33
_atom_site_aniso_U_12
_atom_site_aniso_U_13
_atom_site_aniso_U_23
O1 0.0352(7) 0.0277(7) 0.0694(10) -0.0049(5) -0.0004(6) -0.0018(6)
O2 0.0231(7) 0.0362(8) 0.1069(13) 0.0015(6) 0.0032(7) -0.0128(8)
O3 0.0277(7) 0.0630(10) 0.0517(9) -0.0032(6) 0.0042(6) 0.0051(7)
O4 0.0476(10) 0.1370(19) 0.0607(11) -0.0101(11) 0.0125(8) 0.0310(11)
N1 0.0244(7) 0.0263(8) 0.0370(8) -0.0015(5) 0.0021(6) -0.0016(6)
N2 0.0378(9) 0.0255(9) 0.0715(12) 0.0012(7) 0.0078(8) 0.0026(8)
C1 0.0255(8) 0.0299(9) 0.0330(9) -0.0015(7) 0.0021(6) -0.0006(7)
C2 0.0249(8) 0.0259(9) 0.0356(9) 0.0001(6) 0.0006(6) -0.0008(7)
C3 0.0290(9) 0.0422(11) 0.0387(10) 0.0019(8) 0.0028(7) -0.0039(8)
C4 0.0308(9) 0.0384(10) 0.0449(11) 0.0021(7) 0.0078(8) 0.0001(8)
C5 0.0409(10) 0.0372(11) 0.0383(10) -0.0025(8) 0.0007(8) -0.0041(8)
C6 0.0541(13) 0.0360(11) 0.0527(13) -0.0051(9) 0.0079(10) -0.0120(9)
C7 0.0374(10) 0.0317(10) 0.0492(11) -0.0007(8) -0.0023(8) 0.0039(8)

loop_
_atom_type_symbol
_atom_type_description
_atom_type_scat_dispersion_real
_atom_type_scat_dispersion_imag
_atom_type_scat_source
C C 0.0033 0.0016 'International Tables Vol C Tables 4.2.6.8 and 6.1.1.4'
H H 0.0000 0.0000 'International Tables Vol C Tables 4.2.6.8 and 6.1.1.4'
N N 0.0061 0.0033 'International Tables Vol C Tables 4.2.6.8 and 6.1.1.4'
O O 0.0106 0.0060 'International Tables Vol C Tables 4.2.6.8 and 6.1.1.4'

loop_
_geom_angle_atom_site_label_1
_geom_angle_atom_site_label_2
_geom_angle_atom_site_label_3
_geom_angle_site_symmetry_1
_geom_angle_site_symmetry_3
_geom_angle
_geom_angle_publ_flag
C4 O3 H1 . . 110(2) ?
C7 N1 C5 . . 107.96(15) ?
C7 N1 C2 . . 125.82(15) ?
C5 N1 C2 . . 125.65(15) ?
C7 N2 C6 . . 108.73(17) ?
C7 N2 H3 . . 121.9(16) ?
C6 N2 H3 . . 129.2(16) ?
O1 C1 O2 . . 126.38(16) ?
O1 C1 C2 . . 115.82(15) ?
O2 C1 C2 . . 117.74(15) ?
N1 C2 C3 . . 111.71(14) ?
N1 C2 C1 . . 111.19(13) ?
C3 C2 C1 . . 109.36(13) ?
N1 C2 H2 . . 108.2 ?
C3 C2 H2 . . 108.2 ?
C1 C2 H2 . . 108.2 ?
C4 C3 C2 . . 115.82(15) ?
C4 C3 H3A . . 108.3 ?
C2 C3 H3A . . 108.3 ?
C4 C3 H3B . . 108.3 ?
C2 C3 H3B . . 108.3 ?
H3A C3 H3B . . 107.4 ?
O4 C4 O3 . . 123.55(18) ?
O4 C4 C3 . . 121.78(18) ?
O3 C4 C3 . . 114.66(16) ?
C6 C5 N1 . . 106.96(18) ?
C6 C5 H5 . . 126.5 ?
N1 C5 H5 . . 126.5 ?
C5 C6 N2 . . 107.30(18) ?
C5 C6 H6 . . 126.3 ?
N2 C6 H6 . . 126.3 ?
N2 C7 N1 . . 109.04(17) ?
N2 C7 H7 . . 125.5 ?
N1 C7 H7 . . 125.5 ?

loop_
_geom_bond_atom_site_label_1
_geom_bond_atom_site_label_2
_geom_bond_site_symmetry_2
_geom_bond_distance
_geom_bond_publ_flag
O1 C1 . 1.239(2) ?
O2 C1 . 1.240(2) ?
O3 C4 . 1.300(2) ?
O3 H1 . 0.95(3) ?
O4 C4 . 1.197(2) ?
N1 C7 . 1.328(2) ?
N1 C5 . 1.374(2) ?
N1 C2 . 1.471(2) ?
N2 C7 . 1.310(3) ?
N2 C6 . 1.366(3) ?
N2 H3 . 0.89(3) ?
C1 C2 . 1.548(2) ?
C2 C3 . 1.522(2) ?
C2 H2 . 0.9800 ?
C3 C4 . 1.506(3) ?
C3 H3A . 0.9700 ?
C3 H3B . 0.9700 ?
C5 C6 . 1.341(3) ?
C5 H5 . 0.9300 ?
C6 H6 . 0.9300 ?
C7 H7 . 0.9300 ?

loop_
_geom_hbond_atom_site_label_D
_geom_hbond_atom_site_label_H
_geom_hbond_atom_site_label_A
_geom_hbond_site_symmetry_A
_geom_hbond_distance_DH
_geom_hbond_distance_HA
_geom_hbond_distance_DA
_geom_hbond_angle_DHA
O3 H1 O2 1_455 0.95(3) 1.62(3) 2.5440(18) 163(3)
N2 H3 O1 1_545 0.89(3) 1.85(3) 2.732(2) 170(2)
C7 H7 O1 2_746 0.93 2.42 3.333(2) 168.2
C5 H5 O4 4_575 0.93 2.57 3.260(3) 131.4

loop_
_geom_torsion_atom_site_label_1
_geom_torsion_atom_site_label_2
_geom_torsion_atom_site_label_3
_geom_torsion_atom_site_label_4
_geom_torsion_site_symmetry_1
_geom_torsion_site_symmetry_2
_geom_torsion_site_symmetry_3
_geom_torsion_site_symmetry_4
_geom_torsion
_geom_torsion_publ_flag
C7 N1 C2 C3 . . . . -59.2(2) ?
C5 N1 C2 C3 . . . . 130.59(17) ?
C7 N1 C2 C1 . . . . 63.3(2) ?
C5 N1 C2 C1 . . . . -106.93(18) ?
O1 C1 C2 N1 . . . . 172.03(15) ?
O2 C1 C2 N1 . . . . -10.5(2) ?
O1 C1 C2 C3 . . . . -64.1(2) ?
O2 C1 C2 C3 . . . . 113.28(18) ?
N1 C2 C3 C4 . . . . -64.66(19) ?
C1 C2 C3 C4 . . . . 171.82(15) ?
C2 C3 C4 O4 . . . . 152.5(2) ?
C2 C3 C4 O3 . . . . -28.9(2) ?
C7 N1 C5 C6 . . . . 0.1(2) ?
C2 N1 C5 C6 . . . . 171.80(16) ?
N1 C5 C6 N2 . . . . 0.1(2) ?
C7 N2 C6 C5 . . . . -0.3(2) ?
C6 N2 C7 N1 . . . . 0.3(2) ?
C5 N1 C7 N2 . . . . -0.3(2) ?
C2 N1 C7 N2 . . . . -171.95(16) ?

loop_
_cod_related_entry_id
_cod_related_entry_database
_cod_related_entry_code
1 ChemSpider 2366373
